data_7101092
loop_
_publ_author_name
'P. O'Brien'
'Adekunle Adeogun'
'Mohammad Afzaal'
'Chinh Q. Nguyen'

_publ_section_title
;
A facile and reproducible synthesis of
bis(dialkylselenophosphenyl)-selenides and -diselinides: X-ray
structures of [iPr2PSe2]Se, [iPr2PSe2]Se2 and [(Ph)2PSe2]Se
;
_journal_name_full 'Chemical Communications'
_journal_paper_doi 10.1039/b603197h
_journal_year 2006
_chemical_formula_sum 'C12 H28 P2 Se3'
_chemical_formula_weight 471.16
_space_group_IT_number 2
_symmetry_cell_setting triclinic
_symmetry_space_group_name_Hall '-P 1'
_symmetry_space_group_name_H-M 'P -1'
_cell_angle_alpha 101.544(8)
_cell_angle_beta 95.067(9)
_cell_angle_gamma 101.157(8)
_cell_formula_units_Z 2
_cell_length_a 7.324(3)
_cell_length_b 10.189(5)
_cell_length_c 12.669(6)
_cell_measurement_temperature 100(2)
_cell_volume 900.7(7)
_diffrn_ambient_temperature 100(2)
_exptl_crystal_density_diffrn 1.737
_cod_depositor_comments
;
The following automatic conversions were performed:
'_symmetry_cell_setting' value 'Triclinic' changed to 'triclinic'
according to '/home/saulius/struct/CIF-dictionaries/cif_core.dic'
dictionary named 'cif_core.dic' version 2.4.1 from 2010-06-29.

Automatic conversion script
Id: cif_fix_enum 1527 2010-12-29 10:47:43Z saulius 
;
_cod_database_code 7101092

loop_
_symmetry_equiv_pos_as_xyz
'x, y, z'
'-x, -y, -z'

loop_
_atom_site_label
_atom_site_type_symbol
_atom_site_fract_x
_atom_site_fract_y
_atom_site_fract_z
_atom_site_U_iso_or_equiv
_atom_site_adp_type
_atom_site_occupancy
_atom_site_symmetry_multiplicity
_atom_site_calc_flag
_atom_site_refinement_flags
_atom_site_disorder_assembly
_atom_site_disorder_group
Se1 Se 0.12798(6) 0.52321(5) 0.65877(4) 0.01427(14) Uani 1 1 d . . .
Se2 Se 0.35544(6) 0.86984(5) 0.70744(4) 0.01813(15) Uani 1 1 d . . .
Se3 Se -0.20509(7) 0.44804(5) 0.86038(4) 0.01905(15) Uani 1 1 d . . .
P1 P 0.16241(16) 0.73351(12) 0.77037(11) 0.0141(3) Uani 1 1 d . . .
P2 P -0.08783(16) 0.37198(13) 0.72157(10) 0.0139(3) Uani 1 1 d . . .
C1 C 0.2486(6) 0.7164(5) 0.9061(4) 0.0161(10) Uani 1 1 d . . .
H1 H 0.1568 0.6421 0.9262 0.019 Uiso 1 1 calc R . .
C2 C 0.2699(8) 0.8469(6) 0.9929(5) 0.0288(13) Uani 1 1 d . . .
H2A H 0.3419 0.8389 1.0594 0.043 Uiso 1 1 calc R . .
H2B H 0.1454 0.8610 1.0083 0.043 Uiso 1 1 calc R . .
H2C H 0.3360 0.9252 0.9670 0.043 Uiso 1 1 calc R . .
C3 C 0.4385(7) 0.6736(6) 0.9041(5) 0.0247(12) Uani 1 1 d . . .
H3A H 0.5366 0.7524 0.9004 0.037 Uiso 1 1 calc R . .
H3B H 0.4314 0.5994 0.8403 0.037 Uiso 1 1 calc R . .
H3C H 0.4687 0.6417 0.9702 0.037 Uiso 1 1 calc R . .
C4 C -0.0760(6) 0.7679(5) 0.7592(4) 0.0165(10) Uani 1 1 d . . .
H4 H -0.1647 0.6863 0.7717 0.020 Uiso 1 1 calc R . .
C5 C -0.0948(7) 0.8937(5) 0.8431(5) 0.0236(12) Uani 1 1 d . . .
H5A H 0.0087 0.9709 0.8434 0.035 Uiso 1 1 calc R . .
H5B H -0.0905 0.8727 0.9154 0.035 Uiso 1 1 calc R . .
H5C H -0.2146 0.9182 0.8244 0.035 Uiso 1 1 calc R . .
C6 C -0.1334(7) 0.7843(5) 0.6449(4) 0.0209(11) Uani 1 1 d . . .
H6A H -0.2651 0.7916 0.6370 0.031 Uiso 1 1 calc R . .
H6B H -0.1177 0.7044 0.5917 0.031 Uiso 1 1 calc R . .
H6C H -0.0542 0.8675 0.6324 0.031 Uiso 1 1 calc R . .
C7 C -0.2631(6) 0.2994(5) 0.6002(4) 0.0148(10) Uani 1 1 d . . .
H7 H -0.1947 0.2792 0.5360 0.018 Uiso 1 1 calc R . .
C8 C -0.3828(7) 0.4007(5) 0.5802(5) 0.0223(11) Uani 1 1 d . . .
H8A H -0.4677 0.3624 0.5121 0.034 Uiso 1 1 calc R . .
H8B H -0.3012 0.4871 0.5752 0.034 Uiso 1 1 calc R . .
H8C H -0.4565 0.4180 0.6404 0.034 Uiso 1 1 calc R . .
C9 C -0.3860(7) 0.1641(5) 0.6119(5) 0.0214(11) Uani 1 1 d . . .
H9A H -0.4500 0.1811 0.6764 0.032 Uiso 1 1 calc R . .
H9B H -0.3069 0.0983 0.6195 0.032 Uiso 1 1 calc R . .
H9C H -0.4794 0.1266 0.5472 0.032 Uiso 1 1 calc R . .
C10 C 0.0379(7) 0.2366(5) 0.7388(4) 0.0204(11) Uani 1 1 d . . .
H10 H -0.0556 0.1614 0.7565 0.024 Uiso 1 1 calc R . .
C11 C 0.1942(8) 0.2853(6) 0.8359(5) 0.0285(13) Uani 1 1 d . . .
H11A H 0.2487 0.2078 0.8473 0.043 Uiso 1 1 calc R . .
H11B H 0.1416 0.3218 0.9012 0.043 Uiso 1 1 calc R . .
H11C H 0.2919 0.3573 0.8212 0.043 Uiso 1 1 calc R . .
C12 C 0.1083(7) 0.1741(5) 0.6350(5) 0.0237(12) Uani 1 1 d . . .
H12A H 0.1979 0.2451 0.6130 0.036 Uiso 1 1 calc R . .
H12B H 0.0019 0.1363 0.5773 0.036 Uiso 1 1 calc R . .
H12C H 0.1703 0.1007 0.6479 0.036 Uiso 1 1 calc R . .

loop_
_atom_site_aniso_label
_atom_site_aniso_U_11
_atom_site_aniso_U_22
_atom_site_aniso_U_33
_atom_site_aniso_U_23
_atom_site_aniso_U_13
_atom_site_aniso_U_12
Se1 0.0126(2) 0.0141(3) 0.0169(3) 0.00476(19) 0.00668(19) 0.00131(18)
Se2 0.0132(3) 0.0175(3) 0.0251(3) 0.0095(2) 0.0070(2) -0.00002(19)
Se3 0.0181(3) 0.0211(3) 0.0182(3) 0.0056(2) 0.0086(2) 0.0010(2)
P1 0.0109(6) 0.0139(6) 0.0179(7) 0.0045(5) 0.0046(5) 0.0015(5)
P2 0.0119(6) 0.0146(6) 0.0160(7) 0.0056(5) 0.0044(5) 0.0014(5)
C1 0.010(2) 0.016(2) 0.021(3) 0.006(2) 0.0033(19) -0.0010(18)
C2 0.035(3) 0.029(3) 0.022(3) 0.003(2) 0.001(2) 0.009(3)
C3 0.015(2) 0.027(3) 0.032(3) 0.008(2) -0.001(2) 0.004(2)
C4 0.010(2) 0.019(2) 0.024(3) 0.010(2) 0.0041(19) 0.0042(19)
C5 0.018(3) 0.024(3) 0.030(3) 0.002(2) 0.007(2) 0.009(2)
C6 0.018(3) 0.018(3) 0.029(3) 0.009(2) 0.003(2) 0.005(2)
C7 0.009(2) 0.016(2) 0.019(3) 0.005(2) 0.0012(19) -0.0005(18)
C8 0.016(2) 0.024(3) 0.028(3) 0.009(2) 0.000(2) 0.004(2)
C9 0.016(2) 0.016(3) 0.028(3) 0.004(2) 0.000(2) -0.004(2)
C10 0.017(2) 0.015(2) 0.031(3) 0.011(2) 0.005(2) 0.002(2)
C11 0.022(3) 0.030(3) 0.037(4) 0.015(3) -0.003(2) 0.007(2)
C12 0.022(3) 0.020(3) 0.033(3) 0.011(2) 0.009(2) 0.006(2)

loop_
_geom_bond_atom_site_label_1
_geom_bond_atom_site_label_2
_geom_bond_distance
_geom_bond_site_symmetry_2
_geom_bond_publ_flag
Se1 P1 2.2736(16) . ?
Se1 P2 2.2969(14) . ?
Se2 P1 2.1085(14) . ?
Se3 P2 2.0999(15) . ?
P1 C1 1.832(5) . ?
P1 C4 1.845(5) . ?
P2 C10 1.837(5) . ?
P2 C7 1.840(5) . ?
C1 C2 1.519(7) . ?
C1 C3 1.536(7) . ?
C1 H1 1.0000 . ?
C2 H2A 0.9800 . ?
C2 H2B 0.9800 . ?
C2 H2C 0.9800 . ?
C3 H3A 0.9800 . ?
C3 H3B 0.9800 . ?
C3 H3C 0.9800 . ?
C4 C6 1.522(7) . ?
C4 C5 1.530(7) . ?
C4 H4 1.0000 . ?
C5 H5A 0.9800 . ?
C5 H5B 0.9800 . ?
C5 H5C 0.9800 . ?
C6 H6A 0.9800 . ?
C6 H6B 0.9800 . ?
C6 H6C 0.9800 . ?
C7 C8 1.521(7) . ?
C7 C9 1.535(6) . ?
C7 H7 1.0000 . ?
C8 H8A 0.9800 . ?
C8 H8B 0.9800 . ?
C8 H8C 0.9800 . ?
C9 H9A 0.9800 . ?
C9 H9B 0.9800 . ?
C9 H9C 0.9800 . ?
C10 C12 1.520(7) . ?
C10 C11 1.535(8) . ?
C10 H10 1.0000 . ?
C11 H11A 0.9800 . ?
C11 H11B 0.9800 . ?
C11 H11C 0.9800 . ?
C12 H12A 0.9800 . ?
C12 H12B 0.9800 . ?
C12 H12C 0.9800 . ?

loop_
_cod_related_entry_id
_cod_related_entry_database
_cod_related_entry_code
1 ChemSpider 29335640
